data_1533532
loop_
_publ_author_name
'Simon, S.'
'Djurado, D.'
'Borodi, G.'
'Pop, M.'

_publ_section_title
;
 Structural studies of aluminum-doped lanthanum borates
;
_journal_name_full 'Modern Physics Letters B'
_journal_page_first 915
_journal_page_last 921
_journal_volume 16
_journal_year 2002
_chemical_formula_sum 'Al0.2 B La0.8 O3'
_chemical_name_systematic '(La0.8 Al0.2) (B O3)'
_space_group_IT_number 62
_symmetry_space_group_name_Hall '-P 2ac 2n'
_symmetry_space_group_name_H-M 'P n m a'
_cell_angle_alpha 90
_cell_angle_beta 90
_cell_angle_gamma 90
_cell_formula_units_Z 4
_cell_length_a 5.871
_cell_length_b 5.099
_cell_length_c 8.239
_cell_volume 246.645
_citation_journal_id_ASTM MPLBET
_cod_data_source_file Simon_MPLBET_2002_520.cif
_cod_data_source_block Al0.2B1La0.8O3
_cod_original_cell_volume 246.6446
_cod_original_formula_sum 'Al0.2 B1 La0.8 O3'
_cod_database_code 1533532

loop_
_symmetry_equiv_pos_as_xyz
x,y,z
-x+1/2,-y,z+1/2
x+1/2,-y+1/2,-z+1/2
-x,y+1/2,-z
-x,-y,-z
x-1/2,y,-z-1/2
-x-1/2,y-1/2,z-1/2
x,-y-1/2,z

loop_
_atom_site_label
_atom_site_type_symbol
_atom_site_fract_x
_atom_site_fract_y
_atom_site_fract_z
_atom_site_occupancy
_atom_site_U_iso_or_equiv
La1 La+3 0.7501 0.25 0.4151 0.8 0.0
O2 O-2 -0.091 0.496 0.683 1 0.0
O1 O-2 -0.089 0.25 0.924 1 0.0
Al1 Al+3 0.7501 0.25 0.4151 0.2 0.0
B1 B+3 -0.073 0.25 0.723 1 0.0
